data_1542951
loop_
_publ_author_name
'Kelley, Brandon T.'
'Walters, Jennifer C.'
'Wengryniuk, Sarah E.'

_publ_section_title
;
 Access to Diverse Oxygen Heterocycles via Oxidative Rearrangement of
 Benzylic Tertiary Alcohols.
;
_journal_issue 8
_journal_name_full 'Organic letters'
_journal_page_first 1896
_journal_page_last 1899
_journal_paper_doi 10.1021/acs.orglett.6b00672
_journal_volume 18
_journal_year 2016
_chemical_formula_moiety 'C20 H18 F6 O2'
_chemical_formula_sum 'C20 H18 F6 O2'
_chemical_formula_weight 404.34
_chemical_melting_point ?
_space_group_crystal_system triclinic
_space_group_IT_number 2
_space_group_name_Hall '-P 1'
_space_group_name_H-M_alt 'P -1'
_symmetry_space_group_name_Hall '-P 1'
_symmetry_space_group_name_H-M 'P -1'
_atom_sites_solution_hydrogens geom
_audit_creation_method SHELXL-2014/7
_cell_angle_alpha 101.253(2)
_cell_angle_beta 101.453(2)
_cell_angle_gamma 103.530(2)
_cell_formula_units_Z 2
_cell_length_a 9.2002(9)
_cell_length_b 9.5076(9)
_cell_length_c 11.4762(11)
_cell_measurement_reflns_used 5910
_cell_measurement_temperature 100(2)
_cell_measurement_theta_max 27.742
_cell_measurement_theta_min 2.278
_cell_volume 925.30(15)
_computing_cell_refinement 'SAINT (Bruker-AXS)'
_computing_data_collection 'COSMO (Bruker-AXS)'
_computing_data_reduction 'SADABS (Bruker-AXS)'
_computing_molecular_graphics XP
_computing_publication_material 'APEX2 Report Generator (Bruker-AXS)'
_computing_structure_refinement 'SHELXL-2014/7 (Sheldrick, 2014)'
_computing_structure_solution 'SHELXS-97 (Sheldrick, 2008)'
_diffrn_ambient_temperature 100(2)
_diffrn_detector_area_resol_mean 8.333
_diffrn_measured_fraction_theta_full 1.000
_diffrn_measured_fraction_theta_max 0.992
_diffrn_measurement_device_type 'Kappa APEX II DUO'
_diffrn_measurement_method 'omega scans'
_diffrn_radiation_type MoK\a
_diffrn_radiation_wavelength 0.71073
_diffrn_reflns_av_R_equivalents 0.0333
_diffrn_reflns_av_unetI/netI 0.0297
_diffrn_reflns_Laue_measured_fraction_full 1.000
_diffrn_reflns_Laue_measured_fraction_max 0.992
_diffrn_reflns_limit_h_max 12
_diffrn_reflns_limit_h_min -12
_diffrn_reflns_limit_k_max 12
_diffrn_reflns_limit_k_min -11
_diffrn_reflns_limit_l_max 15
_diffrn_reflns_limit_l_min -15
_diffrn_reflns_number 16257
_diffrn_reflns_point_group_measured_fraction_full 1.000
_diffrn_reflns_point_group_measured_fraction_max 0.992
_diffrn_reflns_theta_full 25.242
_diffrn_reflns_theta_max 27.888
_diffrn_reflns_theta_min 1.872
_diffrn_source 'fine-focused sealed tube'
_exptl_absorpt_coefficient_mu 0.133
_exptl_absorpt_correction_T_max 0.7456
_exptl_absorpt_correction_T_min 0.7042
_exptl_absorpt_correction_type multi-scan
_exptl_absorpt_process_details
;
16257 Corrected reflections written to file mo_2938_0m.hkl
 Estimated minimum and maximum transmission:  0.7042  0.7456
 The ratio of these values is more reliable than their absolute values!
 Additional spherical absorption correction applied with mu*r =  0.2000
 Lambda/2 correction factor = 0.00150
;
_exptl_crystal_colour colorless
_exptl_crystal_density_diffrn 1.451
_exptl_crystal_density_meas ?
_exptl_crystal_description block
_exptl_crystal_F_000 416
_exptl_crystal_size_max 0.279
_exptl_crystal_size_mid 0.239
_exptl_crystal_size_min 0.205
_refine_diff_density_max 0.354
_refine_diff_density_min -0.370
_refine_diff_density_rms 0.045
_refine_ls_extinction_method none
_refine_ls_goodness_of_fit_ref 1.053
_refine_ls_hydrogen_treatment constr
_refine_ls_matrix_type full
_refine_ls_number_parameters 253
_refine_ls_number_reflns 4394
_refine_ls_number_restraints 0
_refine_ls_restrained_S_all 1.053
_refine_ls_R_factor_all 0.0489
_refine_ls_R_factor_gt 0.0392
_refine_ls_shift/su_max 0.000
_refine_ls_shift/su_mean 0.000
_refine_ls_structure_factor_coef Fsqd
_refine_ls_weighting_details 'w=1/[\s^2^(Fo^2^)+(0.0372P)^2^+0.3759P] where P=(Fo^2^+2Fc^2^)/3'
_refine_ls_weighting_scheme calc
_refine_ls_wR_factor_gt 0.0916
_refine_ls_wR_factor_ref 0.0977
_reflns_Friedel_coverage 0.000
_reflns_number_gt 3623
_reflns_number_total 4394
_reflns_threshold_expression 'I > 2\s(I)'
_cod_data_source_file ol6b00672_si_003.cif
_cod_data_source_block solve_a
_cod_depositor_comments
;
The following automatic conversions were performed:

'_chemical_melting_point' value 'not determined' was changed to '?' -
the value is undefined or not given.

'_exptl_crystal_density_meas' value 'not measured' was changed to '?'
- the value is perceived as not measured.

Automatic conversion script
Id: cif_fix_values 4268 2015-11-12 08:31:59Z antanas 

 Adding full bibliography for 1542950--1542951.cif.
;
_cod_original_cell_volume 925.29(15)
_cod_database_code 1542951
_shelx_shelxl_version_number 2014/7
_shelx_space_group_comment
;
The symmetry employed for this shelxl refinement is uniquely defined
by the following loop, which should always be used as a source of
symmetry information in preference to the above space-group names.
They are only intended as comments.
;
_shelx_estimated_absorpt_t_min 0.964
_shelx_estimated_absorpt_t_max 0.973

loop_
_space_group_symop_operation_xyz
'x, y, z'
'-x, -y, -z'

loop_
_atom_site_label
_atom_site_type_symbol
_atom_site_fract_x
_atom_site_fract_y
_atom_site_fract_z
_atom_site_U_iso_or_equiv
_atom_site_adp_type
_atom_site_occupancy
_atom_site_site_symmetry_order
_atom_site_calc_flag
_atom_site_refinement_flags_posn
_atom_site_refinement_flags_adp
F1 F 0.16350(10) -0.01086(9) 0.04806(8) 0.0339(2) Uani 1 1 d . .
F2 F 0.29144(12) -0.01214(10) 0.22478(9) 0.0420(3) Uani 1 1 d . .
F3 F 0.40529(11) 0.00659(10) 0.08148(10) 0.0434(3) Uani 1 1 d . .
F4 F 0.07970(9) 0.21697(11) 0.15925(9) 0.0380(2) Uani 1 1 d . .
F5 F 0.22276(11) 0.23584(13) 0.33639(9) 0.0429(3) Uani 1 1 d . .
F6 F 0.25388(11) 0.42168(10) 0.25480(11) 0.0477(3) Uani 1 1 d . .
O1 O 0.48439(10) 0.27335(10) 0.25708(8) 0.01802(19) Uani 1 1 d . .
O2 O 0.54088(9) 0.47700(10) 0.18017(8) 0.01713(19) Uani 1 1 d . .
C1 C 0.34076(13) 0.22012(14) 0.16990(11) 0.0165(2) Uani 1 1 d . .
H1 H 0.3473 0.2614 0.0967 0.020 Uiso 1 1 calc R U
C2 C 0.29947(15) 0.04956(15) 0.13128(12) 0.0212(3) Uani 1 1 d . .
C3 C 0.22370(15) 0.27385(16) 0.23089(13) 0.0244(3) Uani 1 1 d . .
C4 C 0.60991(13) 0.37503(14) 0.23240(11) 0.0156(2) Uani 1 1 d . .
C5 C 0.67924(14) 0.29177(14) 0.14126(11) 0.0179(3) Uani 1 1 d . .
H5A H 0.5971 0.2410 0.0644 0.021 Uiso 1 1 calc R U
H5B H 0.7132 0.2133 0.1752 0.021 Uiso 1 1 calc R U
C6 C 0.81645(14) 0.38836(15) 0.10930(12) 0.0202(3) Uani 1 1 d . .
H6A H 0.8573 0.3223 0.0546 0.024 Uiso 1 1 calc R U
H6B H 0.8994 0.4382 0.1858 0.024 Uiso 1 1 calc R U
C7 C 0.77816(15) 0.50807(15) 0.04629(12) 0.0202(3) Uani 1 1 d . .
H7A H 0.8643 0.5466 0.0107 0.024 Uiso 1 1 calc R U
H7B H 0.6845 0.4601 -0.0226 0.024 Uiso 1 1 calc R U
C8 C 0.75079(14) 0.63902(14) 0.12805(11) 0.0179(3) Uani 1 1 d . .
C9 C 0.63427(14) 0.61958(14) 0.19020(11) 0.0168(2) Uani 1 1 d . .
C10 C 0.60038(16) 0.73972(15) 0.25772(12) 0.0224(3) Uani 1 1 d . .
H10 H 0.5188 0.7231 0.2973 0.027 Uiso 1 1 calc R U
C11 C 0.68609(17) 0.88465(16) 0.26730(13) 0.0264(3) Uani 1 1 d . .
H11 H 0.6628 0.9676 0.3128 0.032 Uiso 1 1 calc R U
C12 C 0.80547(16) 0.90738(15) 0.21016(13) 0.0262(3) Uani 1 1 d . .
H12 H 0.8659 1.0061 0.2178 0.031 Uiso 1 1 calc R U
C13 C 0.83705(15) 0.78601(15) 0.14169(12) 0.0223(3) Uani 1 1 d . .
H13 H 0.9195 0.8033 0.1031 0.027 Uiso 1 1 calc R U
C14 C 0.71923(14) 0.45250(14) 0.36040(11) 0.0179(3) Uani 1 1 d . .
H14A H 0.8132 0.5209 0.3513 0.022 Uiso 1 1 calc R U
H14B H 0.6676 0.5138 0.4086 0.022 Uiso 1 1 calc R U
C15 C 0.76713(14) 0.34486(14) 0.43121(11) 0.0183(3) Uani 1 1 d . .
C16 C 0.67263(16) 0.27869(17) 0.49835(12) 0.0262(3) Uani 1 1 d . .
H16 H 0.5771 0.3006 0.4987 0.031 Uiso 1 1 calc R U
C17 C 0.71623(18) 0.18125(19) 0.56472(13) 0.0317(3) Uani 1 1 d . .
H17 H 0.6501 0.1363 0.6093 0.038 Uiso 1 1 calc R U
C18 C 0.85632(17) 0.14930(17) 0.56614(13) 0.0271(3) Uani 1 1 d . .
H18 H 0.8866 0.0835 0.6123 0.033 Uiso 1 1 calc R U
C19 C 0.95154(15) 0.21392(15) 0.49991(12) 0.0230(3) Uani 1 1 d . .
H19 H 1.0472 0.1921 0.5002 0.028 Uiso 1 1 calc R U
C20 C 0.90686(14) 0.31108(15) 0.43278(12) 0.0204(3) Uani 1 1 d . .
H20 H 0.9727 0.3549 0.3874 0.025 Uiso 1 1 calc R U

loop_
_atom_site_aniso_label
_atom_site_aniso_U_11
_atom_site_aniso_U_22
_atom_site_aniso_U_33
_atom_site_aniso_U_23
_atom_site_aniso_U_13
_atom_site_aniso_U_12
F1 0.0276(4) 0.0230(4) 0.0375(5) 0.0051(4) -0.0056(4) -0.0048(4)
F2 0.0622(6) 0.0260(5) 0.0351(5) 0.0195(4) 0.0061(5) 0.0031(4)
F3 0.0348(5) 0.0193(4) 0.0751(7) -0.0014(5) 0.0291(5) 0.0040(4)
F4 0.0165(4) 0.0473(6) 0.0496(6) 0.0108(5) 0.0060(4) 0.0113(4)
F5 0.0384(5) 0.0699(7) 0.0328(5) 0.0201(5) 0.0228(4) 0.0216(5)
F6 0.0419(6) 0.0239(5) 0.0823(8) 0.0025(5) 0.0368(6) 0.0101(4)
O1 0.0145(4) 0.0205(5) 0.0165(4) 0.0071(4) 0.0011(3) 0.0008(3)
O2 0.0140(4) 0.0161(4) 0.0218(4) 0.0080(4) 0.0025(3) 0.0043(3)
C1 0.0135(5) 0.0174(6) 0.0173(6) 0.0062(5) 0.0025(4) 0.0020(5)
C2 0.0189(6) 0.0200(6) 0.0241(6) 0.0087(5) 0.0051(5) 0.0024(5)
C3 0.0193(6) 0.0239(7) 0.0306(7) 0.0074(6) 0.0089(5) 0.0050(5)
C4 0.0141(5) 0.0152(6) 0.0175(6) 0.0063(5) 0.0028(4) 0.0033(5)
C5 0.0197(6) 0.0155(6) 0.0181(6) 0.0044(5) 0.0038(5) 0.0052(5)
C6 0.0187(6) 0.0213(7) 0.0223(6) 0.0057(5) 0.0068(5) 0.0078(5)
C7 0.0192(6) 0.0231(7) 0.0201(6) 0.0078(5) 0.0074(5) 0.0055(5)
C8 0.0163(6) 0.0200(6) 0.0173(6) 0.0075(5) 0.0013(5) 0.0054(5)
C9 0.0148(5) 0.0159(6) 0.0184(6) 0.0066(5) 0.0007(4) 0.0032(5)
C10 0.0236(6) 0.0218(7) 0.0235(6) 0.0063(5) 0.0063(5) 0.0090(5)
C11 0.0315(7) 0.0184(7) 0.0274(7) 0.0038(6) 0.0030(6) 0.0091(6)
C12 0.0276(7) 0.0170(6) 0.0284(7) 0.0083(6) -0.0015(6) 0.0009(5)
C13 0.0183(6) 0.0236(7) 0.0240(6) 0.0114(6) 0.0025(5) 0.0019(5)
C14 0.0168(6) 0.0170(6) 0.0172(6) 0.0022(5) 0.0011(4) 0.0041(5)
C15 0.0186(6) 0.0185(6) 0.0139(6) 0.0005(5) -0.0008(4) 0.0051(5)
C16 0.0253(7) 0.0394(8) 0.0210(6) 0.0117(6) 0.0080(5) 0.0172(6)
C17 0.0344(8) 0.0478(10) 0.0246(7) 0.0203(7) 0.0134(6) 0.0197(7)
C18 0.0312(7) 0.0329(8) 0.0204(6) 0.0107(6) 0.0026(5) 0.0149(6)
C19 0.0184(6) 0.0232(7) 0.0241(7) 0.0021(5) -0.0004(5) 0.0079(5)
C20 0.0165(6) 0.0205(6) 0.0203(6) 0.0027(5) 0.0011(5) 0.0027(5)

loop_
_atom_type_symbol
_atom_type_description
_atom_type_scat_dispersion_real
_atom_type_scat_dispersion_imag
_atom_type_scat_source
C C 0.0033 0.0016 'International Tables Vol C Tables 4.2.6.8 and 6.1.1.4'
H H 0.0000 0.0000 'International Tables Vol C Tables 4.2.6.8 and 6.1.1.4'
O O 0.0106 0.0060 'International Tables Vol C Tables 4.2.6.8 and 6.1.1.4'
F F 0.0171 0.0103 'International Tables Vol C Tables 4.2.6.8 and 6.1.1.4'

loop_
_geom_angle_atom_site_label_1
_geom_angle_atom_site_label_2
_geom_angle_atom_site_label_3
_geom_angle
C1 O1 C4 119.12(9)
C9 O2 C4 118.61(9)
O1 C1 C3 107.21(10)
O1 C1 C2 108.15(10)
C3 C1 C2 111.89(10)
O1 C1 H1 109.8
C3 C1 H1 109.8
C2 C1 H1 109.8
F3 C2 F2 107.03(11)
F3 C2 F1 107.21(12)
F2 C2 F1 106.86(11)
F3 C2 C1 110.38(10)
F2 C2 C1 112.86(11)
F1 C2 C1 112.19(10)
F6 C3 F5 107.48(13)
F6 C3 F4 106.74(11)
F5 C3 F4 106.84(11)
F6 C3 C1 111.20(11)
F5 C3 C1 112.32(11)
F4 C3 C1 111.95(11)
O1 C4 O2 104.69(9)
O1 C4 C5 110.57(10)
O2 C4 C5 110.33(10)
O1 C4 C14 103.49(9)
O2 C4 C14 111.56(10)
C5 C4 C14 115.45(10)
C4 C5 C6 115.42(11)
C4 C5 H5A 108.4
C6 C5 H5A 108.4
C4 C5 H5B 108.4
C6 C5 H5B 108.4
H5A C5 H5B 107.5
C5 C6 C7 114.46(10)
C5 C6 H6A 108.6
C7 C6 H6A 108.6
C5 C6 H6B 108.6
C7 C6 H6B 108.6
H6A C6 H6B 107.6
C8 C7 C6 115.43(10)
C8 C7 H7A 108.4
C6 C7 H7A 108.4
C8 C7 H7B 108.4
C6 C7 H7B 108.4
H7A C7 H7B 107.5
C13 C8 C9 116.79(12)
C13 C8 C7 121.55(12)
C9 C8 C7 121.62(11)
C10 C9 O2 117.21(11)
C10 C9 C8 122.01(12)
O2 C9 C8 120.66(11)
C9 C10 C11 119.77(13)
C9 C10 H10 120.1
C11 C10 H10 120.1
C12 C11 C10 119.56(13)
C12 C11 H11 120.2
C10 C11 H11 120.2
C11 C12 C13 120.05(13)
C11 C12 H12 120.0
C13 C12 H12 120.0
C12 C13 C8 121.76(13)
C12 C13 H13 119.1
C8 C13 H13 119.1
C15 C14 C4 113.68(10)
C15 C14 H14A 108.8
C4 C14 H14A 108.8
C15 C14 H14B 108.8
C4 C14 H14B 108.8
H14A C14 H14B 107.7
C20 C15 C16 118.28(12)
C20 C15 C14 121.28(12)
C16 C15 C14 120.43(11)
C17 C16 C15 120.91(13)
C17 C16 H16 119.5
C15 C16 H16 119.5
C16 C17 C18 120.21(14)
C16 C17 H17 119.9
C18 C17 H17 119.9
C19 C18 C17 119.64(13)
C19 C18 H18 120.2
C17 C18 H18 120.2
C18 C19 C20 119.95(12)
C18 C19 H19 120.0
C20 C19 H19 120.0
C15 C20 C19 121.00(13)
C15 C20 H20 119.5
C19 C20 H20 119.5

loop_
_geom_bond_atom_site_label_1
_geom_bond_atom_site_label_2
_geom_bond_distance
F1 C2 1.3350(15)
F2 C2 1.3258(15)
F3 C2 1.3256(16)
F4 C3 1.3349(16)
F5 C3 1.3305(17)
F6 C3 1.3283(16)
O1 C1 1.4028(14)
O1 C4 1.4362(14)
O2 C9 1.3942(15)
O2 C4 1.4375(14)
C1 C3 1.5258(18)
C1 C2 1.5280(18)
C1 H1 1.0000
C4 C5 1.5184(18)
C4 C14 1.5349(16)
C5 C6 1.5311(18)
C5 H5A 0.9900
C5 H5B 0.9900
C6 C7 1.5330(18)
C6 H6A 0.9900
C6 H6B 0.9900
C7 C8 1.5095(18)
C7 H7A 0.9900
C7 H7B 0.9900
C8 C13 1.3978(18)
C8 C9 1.3980(18)
C9 C10 1.3854(19)
C10 C11 1.3895(19)
C10 H10 0.9500
C11 C12 1.383(2)
C11 H11 0.9500
C12 C13 1.388(2)
C12 H12 0.9500
C13 H13 0.9500
C14 C15 1.5150(17)
C14 H14A 0.9900
C14 H14B 0.9900
C15 C20 1.3937(18)
C15 C16 1.3945(19)
C16 C17 1.3883(19)
C16 H16 0.9500
C17 C18 1.389(2)
C17 H17 0.9500
C18 C19 1.385(2)
C18 H18 0.9500
C19 C20 1.3948(18)
C19 H19 0.9500
C20 H20 0.9500

loop_
_geom_torsion_atom_site_label_1
_geom_torsion_atom_site_label_2
_geom_torsion_atom_site_label_3
_geom_torsion_atom_site_label_4
_geom_torsion
C4 O1 C1 C3 -117.76(11)
C4 O1 C1 C2 121.43(11)
O1 C1 C2 F3 -60.59(14)
C3 C1 C2 F3 -178.44(11)
O1 C1 C2 F2 59.12(14)
C3 C1 C2 F2 -58.73(14)
O1 C1 C2 F1 179.91(10)
C3 C1 C2 F1 62.05(14)
O1 C1 C3 F6 66.71(14)
C2 C1 C3 F6 -174.87(11)
O1 C1 C3 F5 -53.78(14)
C2 C1 C3 F5 64.63(14)
O1 C1 C3 F4 -173.99(10)
C2 C1 C3 F4 -55.57(14)
C1 O1 C4 O2 41.89(13)
C1 O1 C4 C5 -76.93(13)
C1 O1 C4 C14 158.86(10)
C9 O2 C4 O1 155.02(10)
C9 O2 C4 C5 -85.99(12)
C9 O2 C4 C14 43.74(14)
O1 C4 C5 C6 -178.98(9)
O2 C4 C5 C6 65.68(13)
C14 C4 C5 C6 -61.94(14)
C4 C5 C6 C7 -62.65(14)
C5 C6 C7 C8 72.36(14)
C6 C7 C8 C13 123.39(13)
C6 C7 C8 C9 -58.98(15)
C4 O2 C9 C10 -116.46(12)
C4 O2 C9 C8 67.28(14)
C13 C8 C9 C10 2.86(17)
C7 C8 C9 C10 -174.87(11)
C13 C8 C9 O2 178.93(10)
C7 C8 C9 O2 1.20(17)
O2 C9 C10 C11 -177.76(11)
C8 C9 C10 C11 -1.55(19)
C9 C10 C11 C12 -0.6(2)
C10 C11 C12 C13 1.3(2)
C11 C12 C13 C8 0.09(19)
C9 C8 C13 C12 -2.12(18)
C7 C8 C13 C12 175.61(11)
O1 C4 C14 C15 55.09(13)
O2 C4 C14 C15 167.13(10)
C5 C4 C14 C15 -65.87(14)
C4 C14 C15 C20 96.92(14)
C4 C14 C15 C16 -84.08(15)
C20 C15 C16 C17 -0.2(2)
C14 C15 C16 C17 -179.25(13)
C15 C16 C17 C18 0.7(2)
C16 C17 C18 C19 -0.7(2)
C17 C18 C19 C20 0.3(2)
C16 C15 C20 C19 -0.2(2)
C14 C15 C20 C19 178.86(12)
C18 C19 C20 C15 0.1(2)
